data_4338934
loop_
_publ_author_name
'Hirel, Catherine'
'Li, Licun'
'Brough, Peter'
'Vostrikova, Kira'
'P\'ecaut, Jacques'
'Mehdaoui, Boubker'
'Bernard, Maxime'
'Turek, Philippe'
'Rey, Paul'

_publ_section_title
;
 New spin-transition-like copper(II)-nitroxide species.
;
_journal_issue 18
_journal_name_full 'Inorganic chemistry'
_journal_page_first 7545
_journal_page_last 7552
_journal_paper_doi 10.1021/ic700851x
_journal_volume 46
_journal_year 2007
_chemical_formula_sum 'C24 H22 Cu F12 N3 O6'
_chemical_formula_weight 739.99
_chemical_name_systematic
;
 ?
;
_space_group_IT_number 14
_symmetry_cell_setting monoclinic
_symmetry_space_group_name_Hall '-P 2ybc'
_symmetry_space_group_name_H-M 'P 1 21/c 1'
_atom_sites_solution_hydrogens geom
_atom_sites_solution_primary direct
_atom_sites_solution_secondary difmap
_audit_creation_method SHELXL-97
_cell_angle_alpha 90.00
_cell_angle_beta 105.516(3)
_cell_angle_gamma 90.00
_cell_formula_units_Z 4
_cell_length_a 15.797(2)
_cell_length_b 12.5865(19)
_cell_length_c 15.829(2)
_cell_measurement_temperature 298(2)
_cell_volume 3032.6(7)
_computing_cell_refinement 'Bruker SMART'
_computing_data_collection 'Bruker SMART'
_computing_data_reduction 'Bruker SHELXTL'
_computing_molecular_graphics 'Bruker SHELXTL'
_computing_publication_material 'Bruker SHELXTL'
_computing_structure_refinement 'SHELXL-97 (Sheldrick, 1997)'
_computing_structure_solution 'SHELXS-97 (Sheldrick, 1990)'
_diffrn_ambient_temperature 298(2)
_diffrn_measured_fraction_theta_full 0.909
_diffrn_measured_fraction_theta_max 0.909
_diffrn_measurement_device_type 'CCD area detector'
_diffrn_measurement_method 'phi and omega scans'
_diffrn_radiation_monochromator graphite
_diffrn_radiation_source 'fine-focus sealed tube'
_diffrn_radiation_type MoK\a
_diffrn_radiation_wavelength 0.71073
_diffrn_reflns_av_R_equivalents 0.0773
_diffrn_reflns_av_sigmaI/netI 0.1444
_diffrn_reflns_limit_h_max 20
_diffrn_reflns_limit_h_min -16
_diffrn_reflns_limit_k_max 15
_diffrn_reflns_limit_k_min -16
_diffrn_reflns_limit_l_max 20
_diffrn_reflns_limit_l_min -21
_diffrn_reflns_number 19312
_diffrn_reflns_theta_full 28.94
_diffrn_reflns_theta_max 28.94
_diffrn_reflns_theta_min 2.10
_exptl_absorpt_coefficient_mu 0.836
_exptl_absorpt_correction_T_max 0.808
_exptl_absorpt_correction_T_min 0.660
_exptl_absorpt_correction_type multi-scan
_exptl_crystal_density_diffrn 1.621
_exptl_crystal_density_method 'not measured'
_exptl_crystal_F_000 1488
_exptl_crystal_size_max 0.05
_exptl_crystal_size_mid 0.2
_exptl_crystal_size_min 0.2
_refine_diff_density_max 0.631
_refine_diff_density_min -0.578
_refine_diff_density_rms 0.163
_refine_ls_extinction_method none
_refine_ls_goodness_of_fit_ref 0.879
_refine_ls_hydrogen_treatment constr
_refine_ls_matrix_type full
_refine_ls_number_parameters 499
_refine_ls_number_reflns 7306
_refine_ls_number_restraints 0
_refine_ls_restrained_S_all 0.879
_refine_ls_R_factor_all 0.1601
_refine_ls_R_factor_gt 0.0511
_refine_ls_shift/su_max 0.052
_refine_ls_shift/su_mean 0.004
_refine_ls_structure_factor_coef Fsqd
_refine_ls_weighting_details 'calc w=1/[\s^2^(Fo^2^)+(0.0718P)^2^+0.0000P] where P=(Fo^2^+2Fc^2^)/3'
_refine_ls_weighting_scheme calc
_refine_ls_wR_factor_gt 0.1119
_refine_ls_wR_factor_ref 0.1538
_reflns_number_gt 2987
_reflns_number_total 7306
_reflns_threshold_expression >2sigma(I)
_cod_data_source_file ic700851x-file001.cif
_cod_data_source_block 13enan.cif
_cod_depositor_comments
;
The following automatic conversions were performed:

'_symmetry_cell_setting' value 'Monoclinic' changed to 'monoclinic'
according to
/usr/data/users/saulius/automatic-downloads/retrospective/ACS/lib/dictionaries/cif_core.dic
dictionary named 'cif_core.dic' version 2.4.2 from 2011-04-26.

Automatic conversion script
Id: cif_fix_values 2281 2013-09-26 08:29:07Z andrius 
;
_cod_original_cell_volume 3032.6(8)
_cod_original_sg_symbol_H-M P2(1)/c
_cod_database_code 4338934

loop_
_symmetry_equiv_pos_as_xyz
'x, y, z'
'-x, y+1/2, -z+1/2'
'-x, -y, -z'
'x, -y-1/2, z-1/2'

loop_
_atom_site_label
_atom_site_type_symbol
_atom_site_fract_x
_atom_site_fract_y
_atom_site_fract_z
_atom_site_U_iso_or_equiv
_atom_site_adp_type
_atom_site_occupancy
_atom_site_symmetry_multiplicity
_atom_site_calc_flag
_atom_site_refinement_flags
Cu Cu 0.32164(3) -0.04410(4) 0.90896(3) 0.04104(18) Uani 1 1 d .
F1A F 0.2547(17) -0.3910(8) 0.9153(10) 0.125(7) Uani 0.68(4) 1 d P
F1B F 0.323(3) -0.399(2) 0.868(5) 0.23(3) Uani 0.32(4) 1 d P
F2A F 0.3077(18) -0.3987(9) 0.808(2) 0.180(12) Uani 0.68(4) 1 d P
F2B F 0.225(4) -0.4111(17) 0.7631(13) 0.125(16) Uani 0.32(4) 1 d P
F3A F 0.1685(11) -0.4091(8) 0.7936(18) 0.154(9) Uani 0.68(4) 1 d P
F3B F 0.196(4) -0.396(2) 0.879(4) 0.165(17) Uani 0.32(4) 1 d P
F4A F 0.0667(11) -0.0631(17) 0.6141(7) 0.151(6) Uani 0.67(3) 1 d P
F4B F 0.0567(15) 0.021(5) 0.650(4) 0.17(2) Uani 0.33(3) 1 d P
F5A F 0.0561(9) 0.0527(13) 0.7037(14) 0.135(8) Uani 0.67(3) 1 d P
F5B F 0.020(2) -0.009(5) 0.7601(17) 0.178(17) Uani 0.33(3) 1 d P
F6A F 0.0012(9) -0.1010(17) 0.7099(16) 0.156(12) Uani 0.67(3) 1 d P
F6B F 0.015(3) -0.123(3) 0.656(4) 0.21(3) Uani 0.33(3) 1 d P
F11A F 0.3849(16) -0.3749(7) 1.1000(11) 0.123(6) Uani 0.68(2) 1 d P
F11B F 0.3491(14) -0.358(3) 1.147(4) 0.137(14) Uani 0.32(2) 1 d P
F12A F 0.4011(10) -0.2737(13) 1.2113(7) 0.112(6) Uani 0.68(2) 1 d P
F12B F 0.451(5) -0.2653(17) 1.199(3) 0.21(2) Uani 0.32(2) 1 d P
F13A F 0.4930(5) -0.2734(14) 1.1391(10) 0.103(5) Uani 0.68(2) 1 d P
F13B F 0.447(5) -0.342(4) 1.086(4) 0.21(3) Uani 0.32(2) 1 d P
F14 F 0.0956(3) -0.1028(9) 1.0787(4) 0.285(6) Uani 1 1 d .
F15 F 0.0627(2) -0.0691(4) 0.9547(4) 0.172(2) Uani 1 1 d .
F16 F 0.0829(3) -0.2186(4) 0.9959(8) 0.291(6) Uani 1 1 d .
O1 O 0.35045(17) 0.1055(2) 0.94029(18) 0.0434(7) Uani 1 1 d .
O2 O 0.32876(19) 0.2538(3) 1.1992(2) 0.0728(10) Uani 1 1 d .
O3 O 0.30652(19) -0.1955(2) 0.87214(19) 0.0538(8) Uani 1 1 d .
O4 O 0.21091(19) -0.0157(2) 0.7805(2) 0.0609(9) Uani 1 1 d .
O5 O 0.39872(18) -0.1316(2) 1.04188(19) 0.0524(8) Uani 1 1 d .
O6 O 0.22649(19) -0.0458(2) 0.9665(2) 0.0584(8) Uani 1 1 d .
N1 N 0.3188(2) 0.1589(3) 0.9959(2) 0.0419(8) Uani 1 1 d .
N2 N 0.3073(2) 0.2282(3) 1.1187(3) 0.0521(10) Uani 1 1 d .
N3 N 0.57383(19) 0.0368(2) 1.1388(2) 0.0375(8) Uani 1 1 d .
C1 C 0.3526(3) 0.1595(3) 1.0826(3) 0.0427(10) Uani 1 1 d .
C2 C 0.2516(3) 0.2444(4) 0.9654(3) 0.0552(12) Uani 1 1 d .
C3 C 0.2266(3) 0.2661(4) 1.0526(3) 0.0584(13) Uani 1 1 d .
C4 C 0.1777(3) 0.2052(4) 0.8894(3) 0.0801(17) Uani 1 1 d .
H4A H 0.1996 0.1939 0.8391 0.120 Uiso 1 1 calc R
H4B H 0.1316 0.2573 0.8757 0.120 Uiso 1 1 calc R
H4C H 0.1550 0.1396 0.9054 0.120 Uiso 1 1 calc R
C5 C 0.2998(4) 0.3346(4) 0.9326(4) 0.0848(17) Uani 1 1 d .
H5A H 0.3112 0.3113 0.8782 0.102 Uiso 1 1 calc R
H5B H 0.2599 0.3946 0.9184 0.102 Uiso 1 1 calc R
C6 C 0.3848(5) 0.3739(4) 0.9916(5) 0.125(3) Uani 1 1 d .
H6A H 0.4077 0.4296 0.9627 0.187 Uiso 1 1 calc R
H6B H 0.4262 0.3165 1.0051 0.187 Uiso 1 1 calc R
H6C H 0.3747 0.4008 1.0449 0.187 Uiso 1 1 calc R
C7 C 0.2083(4) 0.3824(4) 1.0702(4) 0.099(2) Uani 1 1 d .
H7A H 0.1936 0.3877 1.1251 0.148 Uiso 1 1 calc R
H7B H 0.1602 0.4081 1.0239 0.148 Uiso 1 1 calc R
H7C H 0.2597 0.4243 1.0726 0.148 Uiso 1 1 calc R
C8 C 0.1529(3) 0.1929(5) 1.0635(4) 0.0837(18) Uani 1 1 d .
H8A H 0.0986 0.2163 1.0228 0.100 Uiso 1 1 calc R
H8B H 0.1650 0.1220 1.0458 0.100 Uiso 1 1 calc R
C9 C 0.1373(4) 0.1851(7) 1.1513(5) 0.141(3) Uani 1 1 d .
H9A H 0.0896 0.1368 1.1491 0.212 Uiso 1 1 calc R
H9B H 0.1226 0.2539 1.1694 0.212 Uiso 1 1 calc R
H9C H 0.1894 0.1593 1.1926 0.212 Uiso 1 1 calc R
C10 C 0.4283(2) 0.0973(3) 1.1297(3) 0.0389(10) Uani 1 1 d .
C14 C 0.5030(3) 0.0946(3) 1.1001(3) 0.0399(10) Uani 1 1 d .
H14 H 0.5041 0.1348 1.0511 0.048 Uiso 1 1 calc R
C13 C 0.5716(3) -0.0220(3) 1.2082(3) 0.0448(11) Uani 1 1 d .
H13 H 0.6199 -0.0640 1.2343 0.054 Uiso 1 1 calc R
C12 C 0.5000(3) -0.0225(3) 1.2424(3) 0.0532(12) Uani 1 1 d .
H12 H 0.5003 -0.0644 1.2909 0.064 Uiso 1 1 calc R
C11 C 0.4284(3) 0.0392(3) 1.2044(3) 0.0482(11) Uani 1 1 d .
H11 H 0.3806 0.0421 1.2282 0.058 Uiso 1 1 calc R
C21 C 0.2453(7) -0.3623(5) 0.8333(6) 0.088(2) Uani 1 1 d .
C22 C 0.2395(3) -0.2405(4) 0.8262(3) 0.0590(13) Uani 1 1 d .
C23 C 0.1649(3) -0.1947(4) 0.7727(3) 0.0767(16) Uani 1 1 d .
H23 H 0.1180 -0.2389 0.7464 0.092 Uiso 1 1 calc R
C24 C 0.1559(3) -0.0862(4) 0.7560(3) 0.0638(14) Uani 1 1 d .
C25 C 0.0657(4) -0.0483(9) 0.6991(6) 0.103(2) Uani 1 1 d .
C31 C 0.4081(4) -0.2832(5) 1.1307(5) 0.0720(15) Uani 1 1 d .
C32 C 0.3555(3) -0.1929(4) 1.0736(3) 0.0510(12) Uani 1 1 d .
C33 C 0.2644(3) -0.1935(4) 1.0633(3) 0.0620(13) Uani 1 1 d .
H33 H 0.2407 -0.2453 1.0921 0.074 Uiso 1 1 calc R
C34 C 0.2094(3) -0.1210(4) 1.0127(3) 0.0578(13) Uani 1 1 d .
C35 C 0.1122(4) -0.1269(7) 1.0081(7) 0.109(3) Uani 1 1 d .

loop_
_atom_site_aniso_label
_atom_site_aniso_U_11
_atom_site_aniso_U_22
_atom_site_aniso_U_33
_atom_site_aniso_U_23
_atom_site_aniso_U_13
_atom_site_aniso_U_12
Cu 0.0345(3) 0.0375(3) 0.0481(3) 0.0000(3) 0.0058(2) 0.0040(2)
F1A 0.215(19) 0.050(4) 0.100(7) 0.014(4) 0.024(8) -0.015(7)
F1B 0.18(3) 0.051(11) 0.36(6) 0.07(2) -0.09(4) -0.017(15)
F2A 0.22(2) 0.071(6) 0.31(3) -0.007(10) 0.18(2) 0.048(10)
F2B 0.19(4) 0.075(10) 0.104(14) -0.033(8) 0.027(17) 0.025(17)
F3A 0.144(10) 0.064(5) 0.22(2) -0.027(8) -0.005(11) -0.049(5)
F3B 0.23(4) 0.103(14) 0.16(5) 0.01(2) 0.05(4) -0.05(2)
F4A 0.162(11) 0.137(12) 0.103(7) 0.039(7) -0.049(5) -0.025(9)
F4B 0.076(11) 0.18(4) 0.21(4) 0.15(3) -0.03(2) -0.041(19)
F5A 0.076(6) 0.134(10) 0.163(15) 0.013(9) -0.023(7) 0.032(6)
F5B 0.082(15) 0.32(4) 0.123(17) 0.03(2) 0.017(12) 0.09(2)
F6A 0.051(5) 0.19(2) 0.20(2) 0.090(16) -0.006(10) -0.036(8)
F6B 0.11(3) 0.14(2) 0.28(5) -0.01(4) -0.13(3) -0.03(2)
F11A 0.159(14) 0.050(4) 0.117(9) -0.008(6) -0.037(7) 0.027(7)
F11B 0.103(13) 0.084(17) 0.22(3) 0.09(2) 0.042(18) 0.031(11)
F12A 0.132(9) 0.148(11) 0.058(6) 0.047(6) 0.031(7) 0.060(8)
F12B 0.26(5) 0.070(11) 0.17(3) -0.027(19) -0.17(3) 0.03(2)
F13A 0.074(5) 0.108(8) 0.118(8) 0.045(6) 0.012(5) 0.038(4)
F13B 0.32(6) 0.15(3) 0.23(4) 0.11(3) 0.19(4) 0.18(4)
F14 0.097(4) 0.632(18) 0.156(5) 0.070(7) 0.086(4) 0.089(7)
F15 0.047(2) 0.227(5) 0.237(5) 0.111(4) 0.031(3) 0.025(3)
F16 0.069(3) 0.130(5) 0.694(19) -0.013(7) 0.135(6) -0.026(3)
O1 0.0445(16) 0.0380(17) 0.0490(17) -0.0038(14) 0.0145(14) 0.0038(13)
O2 0.058(2) 0.092(3) 0.060(2) -0.0331(19) 0.0021(17) 0.0132(18)
O3 0.0544(19) 0.0433(18) 0.0574(19) -0.0033(15) 0.0040(16) -0.0025(14)
O4 0.0472(18) 0.062(2) 0.065(2) 0.0120(17) 0.0002(16) -0.0098(16)
O5 0.0480(18) 0.054(2) 0.0530(19) 0.0061(16) 0.0090(15) -0.0008(15)
O6 0.0502(18) 0.056(2) 0.072(2) 0.0169(18) 0.0225(16) 0.0131(16)
N1 0.0377(19) 0.035(2) 0.053(2) -0.0004(17) 0.0135(18) 0.0068(15)
N2 0.040(2) 0.051(2) 0.062(3) -0.017(2) 0.0088(19) 0.0095(18)
N3 0.0356(18) 0.0295(18) 0.042(2) -0.0031(17) 0.0019(15) 0.0028(15)
C1 0.035(2) 0.043(3) 0.049(3) -0.007(2) 0.009(2) -0.0008(19)
C2 0.054(3) 0.048(3) 0.060(3) -0.003(2) 0.008(2) 0.021(2)
C3 0.046(3) 0.060(3) 0.063(3) -0.014(3) 0.004(2) 0.017(2)
C4 0.075(4) 0.092(4) 0.060(3) -0.004(3) -0.004(3) 0.042(3)
C5 0.102(5) 0.049(3) 0.099(5) 0.011(3) 0.020(4) 0.027(3)
C6 0.137(7) 0.061(4) 0.186(8) 0.018(5) 0.059(6) 0.005(4)
C7 0.112(5) 0.080(4) 0.103(5) -0.020(3) 0.028(4) 0.053(4)
C8 0.048(3) 0.130(5) 0.072(4) -0.010(4) 0.015(3) 0.011(3)
C9 0.084(5) 0.226(9) 0.115(6) -0.045(6) 0.029(4) -0.016(5)
C10 0.035(2) 0.041(2) 0.038(2) -0.006(2) 0.0052(19) 0.0000(19)
C14 0.039(2) 0.035(2) 0.045(3) -0.0019(19) 0.010(2) 0.0020(19)
C13 0.042(3) 0.042(3) 0.045(3) -0.001(2) 0.002(2) 0.0042(19)
C12 0.058(3) 0.048(3) 0.051(3) 0.008(2) 0.010(2) -0.001(2)
C11 0.037(2) 0.063(3) 0.045(3) -0.003(2) 0.0128(19) -0.004(2)
C21 0.111(7) 0.048(4) 0.097(7) -0.008(4) 0.013(6) -0.018(4)
C22 0.067(3) 0.050(3) 0.060(3) -0.006(3) 0.017(3) -0.009(3)
C23 0.069(4) 0.070(4) 0.075(4) 0.006(3) -0.009(3) -0.025(3)
C24 0.048(3) 0.076(4) 0.059(3) 0.013(3) 0.000(2) -0.010(3)
C25 0.062(4) 0.129(8) 0.100(7) 0.042(6) -0.008(4) -0.025(5)
C31 0.067(4) 0.066(4) 0.077(5) 0.018(4) 0.010(4) 0.018(3)
C32 0.058(3) 0.049(3) 0.045(3) 0.006(2) 0.011(2) 0.008(2)
C33 0.056(3) 0.055(3) 0.081(4) 0.024(3) 0.027(3) 0.004(2)
C34 0.047(3) 0.062(3) 0.069(3) 0.000(3) 0.024(3) 0.004(2)
C35 0.051(4) 0.131(7) 0.153(7) 0.070(6) 0.038(4) -0.003(4)

loop_
_atom_type_symbol
_atom_type_description
_atom_type_scat_dispersion_real
_atom_type_scat_dispersion_imag
_atom_type_scat_source
C C 0.0033 0.0016 'International Tables Vol C Tables 4.2.6.8 and 6.1.1.4'
H H 0.0000 0.0000 'International Tables Vol C Tables 4.2.6.8 and 6.1.1.4'
N N 0.0061 0.0033 'International Tables Vol C Tables 4.2.6.8 and 6.1.1.4'
O O 0.0106 0.0060 'International Tables Vol C Tables 4.2.6.8 and 6.1.1.4'
F F 0.0171 0.0103 'International Tables Vol C Tables 4.2.6.8 and 6.1.1.4'
Cu Cu 0.3201 1.2651 'International Tables Vol C Tables 4.2.6.8 and 6.1.1.4'

loop_
_geom_angle_atom_site_label_1
_geom_angle_atom_site_label_2
_geom_angle_atom_site_label_3
_geom_angle
_geom_angle_site_symmetry_1
_geom_angle_site_symmetry_3
O6 Cu O1 92.73(12) . .
O6 Cu O3 94.55(13) . .
O1 Cu O3 172.64(12) . .
O6 Cu N3 174.41(13) . 3_657
O1 Cu N3 83.82(12) . 3_657
O3 Cu N3 88.84(12) . 3_657
O6 Cu O4 85.24(12) . .
O1 Cu O4 98.19(11) . .
O3 Cu O4 83.55(12) . .
N3 Cu O4 99.58(12) 3_657 .
O6 Cu O5 81.93(11) . .
O1 Cu O5 100.92(11) . .
O3 Cu O5 79.04(11) . .
N3 Cu O5 94.38(12) 3_657 .
O4 Cu O5 157.41(11) . .
F3B F1A C21 66(2) . .
F3B F1A F1B 115(4) . .
C21 F1A F1B 54.8(17) . .
F2A F1B C21 66(2) . .
F2A F1B F1A 120(4) . .
C21 F1B F1A 57(2) . .
F1B F2A C21 71(3) . .
F1B F2A F2B 120(4) . .
C21 F2A F2B 57.6(11) . .
F3A F2B C21 69.2(16) . .
F3A F2B F2A 124(2) . .
C21 F2B F2A 58.5(14) . .
F2B F3A F3B 111(2) . .
F2B F3A C21 59.1(14) . .
F3B F3A C21 57.0(16) . .
F1A F3B C21 71(3) . .
F1A F3B F3A 129(5) . .
C21 F3B F3A 63(2) . .
F4B F4A C25 52.3(15) . .
F4B F4A F6B 95(2) . .
C25 F4A F6B 56.3(19) . .
F5A F4B C25 75(3) . .
F5A F4B F4A 145(3) . .
C25 F4B F4A 70(3) . .
F4B F5A C25 60(2) . .
F4B F5A F5B 116(3) . .
C25 F5A F5B 64.5(18) . .
F6A F5B F5A 98.9(18) . .
F6A F5B C25 52.9(12) . .
F5A F5B C25 53.5(12) . .
F6B F6A C25 70(2) . .
F6B F6A F5B 132(3) . .
C25 F6A F5B 65.5(16) . .
F6A F6B C25 66(3) . .
F6A F6B F4A 124(4) . .
C25 F6B F4A 60.4(19) . .
F11B F11A F13B 135(3) . .
F11B F11A C31 73.1(17) . .
F13B F11A C31 64(2) . .
F11A F11B C31 60.2(12) . .
F11A F11B F12A 108(2) . .
C31 F11B F12A 52.6(14) . .
F12B F12A C31 59(2) . .
F12B F12A F11B 107(2) . .
C31 F12A F11B 57.7(13) . .
F12A F12B C31 80(3) . .
F12A F12B F13A 145(3) . .
C31 F12B F13A 65(3) . .
F13B F13A F12B 102.7(18) . .
F13B F13A C31 59.2(16) . .
F12B F13A C31 51.7(14) . .
F11A F13B F13A 119(3) . .
F11A F13B C31 62.8(15) . .
F13A F13B C31 62(3) . .
N1 O1 Cu 123.8(2) . .
C22 O3 Cu 128.4(3) . .
C24 O4 Cu 117.8(3) . .
C32 O5 Cu 116.2(3) . .
C34 O6 Cu 125.8(3) . .
O1 N1 C1 125.1(3) . .
O1 N1 C2 121.2(3) . .
C1 N1 C2 112.5(3) . .
O2 N2 C1 124.1(3) . .
O2 N2 C3 124.7(3) . .
C1 N2 C3 111.1(4) . .
C13 N3 C14 118.5(4) . .
C13 N3 Cu 123.1(3) . 3_657
C14 N3 Cu 118.5(3) . 3_657
N1 C1 N2 109.2(4) . .
N1 C1 C10 124.9(4) . .
N2 C1 C10 125.8(4) . .
N1 C2 C4 110.5(4) . .
N1 C2 C5 105.5(4) . .
C4 C2 C5 108.6(4) . .
N1 C2 C3 99.6(3) . .
C4 C2 C3 115.8(4) . .
C5 C2 C3 115.9(4) . .
N2 C3 C8 105.2(4) . .
N2 C3 C7 110.2(4) . .
C8 C3 C7 111.6(4) . .
N2 C3 C2 101.1(3) . .
C8 C3 C2 112.0(4) . .
C7 C3 C2 115.7(4) . .
C6 C5 C2 118.4(5) . .
C9 C8 C3 118.0(5) . .
C14 C10 C11 118.0(4) . .
C14 C10 C1 119.9(4) . .
C11 C10 C1 122.1(4) . .
N3 C14 C10 122.9(4) . .
N3 C13 C12 122.2(4) . .
C11 C12 C13 119.4(4) . .
C12 C11 C10 119.0(4) . .
F2B C21 F2A 63.9(18) . .
F2B C21 F3B 107.2(19) . .
F2A C21 F3B 136.0(16) . .
F2B C21 F1B 101(3) . .
F2A C21 F1B 43(3) . .
F3B C21 F1B 107(3) . .
F2B C21 F1A 133.2(14) . .
F2A C21 F1A 109.1(14) . .
F3B C21 F1A 43(2) . .
F1B C21 F1A 68(3) . .
F2B C21 F3A 51.8(17) . .
F2A C21 F3A 112.5(14) . .
F3B C21 F3A 60(2) . .
F1B C21 F3A 133.0(14) . .
F1A C21 F3A 100.9(13) . .
F2B C21 C22 115.8(12) . .
F2A C21 C22 112.3(9) . .
F3B C21 C22 110.0(14) . .
F1B C21 C22 114.7(13) . .
F1A C21 C22 109.5(8) . .
F3A C21 C22 111.9(8) . .
O3 C22 C23 128.4(5) . .
O3 C22 C21 112.6(5) . .
C23 C22 C21 119.0(5) . .
C22 C23 C24 123.5(5) . .
O4 C24 C23 128.4(4) . .
O4 C24 C25 115.1(6) . .
C23 C24 C25 116.5(6) . .
F4B C25 F6A 122.0(14) . .
F4B C25 F5A 45(4) . .
F6A C25 F5A 113.6(15) . .
F4B C25 F6B 104(3) . .
F6A C25 F6B 45(3) . .
F5A C25 F6B 132.7(19) . .
F4B C25 F4A 58(4) . .
F6A C25 F4A 106.5(13) . .
F5A C25 F4A 102.9(10) . .
F6B C25 F4A 63(3) . .
F4B C25 F5B 101(3) . .
F6A C25 F5B 61.7(18) . .
F5A C25 F5B 62(2) . .
F6B C25 F5B 105(2) . .
F4A C25 F5B 148.1(10) . .
F4B C25 C24 123.8(12) . .
F6A C25 C24 114.2(10) . .
F5A C25 C24 112.2(9) . .
F6B C25 C24 115(2) . .
F4A C25 C24 106.3(9) . .
F5B C25 C24 105.5(10) . .
F12B C31 F11A 125.6(13) . .
F12B C31 F13B 112(2) . .
F11A C31 F13B 53(3) . .
F12B C31 F12A 41(4) . .
F11A C31 F12A 111.4(11) . .
F13B C31 F12A 139.2(17) . .
F12B C31 F13A 63(4) . .
F11A C31 F13A 107.8(9) . .
F13B C31 F13A 59(4) . .
F12A C31 F13A 103.9(9) . .
F12B C31 F11B 103(3) . .
F11A C31 F11B 46.7(15) . .
F13B C31 F11B 98(2) . .
F12A C31 F11B 70(2) . .
F13A C31 F11B 139.0(9) . .
F12B C31 C32 120.2(13) . .
F11A C31 C32 112.9(6) . .
F13B C31 C32 111.5(16) . .
F12A C31 C32 109.2(7) . .
F13A C31 C32 111.3(7) . .
F11B C31 C32 108.8(9) . .
O5 C32 C33 128.5(4) . .
O5 C32 C31 115.5(5) . .
C33 C32 C31 116.0(5) . .
C34 C33 C32 122.5(4) . .
O6 C34 C33 129.6(4) . .
O6 C34 C35 112.2(5) . .
C33 C34 C35 118.2(5) . .
F15 C35 F16 107.6(9) . .
F15 C35 F14 103.0(8) . .
F16 C35 F14 101.8(7) . .
F15 C35 C34 117.1(5) . .
F16 C35 C34 112.6(7) . .
F14 C35 C34 113.4(8) . .

loop_
_geom_bond_atom_site_label_1
_geom_bond_atom_site_label_2
_geom_bond_distance
_geom_bond_site_symmetry_2
Cu O6 1.955(3) .
Cu O1 1.969(3) .
Cu O3 1.989(3) .
Cu N3 1.994(3) 3_657
Cu O4 2.328(3) .
Cu O5 2.398(3) .
F1A F3B 0.96(4) .
F1A C21 1.317(17) .
F1A F1B 1.46(7) .
F1B F2A 0.92(6) .
F1B C21 1.29(3) .
F2A C21 1.247(15) .
F2A F2B 1.31(3) .
F2B F3A 1.13(3) .
F2B C21 1.233(18) .
F3A F3B 1.31(4) .
F3A C21 1.344(14) .
F3B C21 1.27(3) .
F4A F4B 1.23(7) .
F4A C25 1.363(15) .
F4A F6B 1.40(6) .
F4B F5A 0.94(7) .
F4B C25 1.15(2) .
F5A C25 1.285(15) .
F5A F5B 1.41(4) .
F5B F6A 1.40(4) .
F5B C25 1.44(3) .
F6A F6B 0.98(6) .
F6A C25 1.265(14) .
F6B C25 1.30(3) .
F11A F11B 1.06(3) .
F11A F13B 1.14(5) .
F11A C31 1.268(10) .
F11B C31 1.40(2) .
F11B F12A 1.55(4) .
F12A F12B 0.87(9) .
F12A C31 1.314(12) .
F12B C31 1.14(2) .
F12B F13A 1.30(8) .
F13A F13B 1.29(8) .
F13A C31 1.318(11) .
F13B C31 1.29(3) .
F14 C35 1.252(10) .
F15 C35 1.225(7) .
F16 C35 1.240(8) .
O1 N1 1.308(4) .
O2 N2 1.270(4) .
O3 C22 1.247(5) .
O4 C24 1.229(5) .
O5 C32 1.224(5) .
O6 C34 1.268(5) .
N1 C1 1.333(5) .
N1 C2 1.498(5) .
N2 C1 1.344(5) .
N2 C3 1.494(5) .
N3 C13 1.332(5) .
N3 C14 1.339(5) .
N3 Cu 1.994(3) 3_657
C1 C10 1.456(5) .
C2 C4 1.517(6) .
C2 C5 1.533(7) .
C2 C3 1.559(6) .
C3 C8 1.531(7) .
C3 C7 1.532(6) .
C5 C6 1.500(8) .
C8 C9 1.478(8) .
C10 C14 1.381(5) .
C10 C11 1.390(6) .
C13 C12 1.379(6) .
C12 C11 1.372(6) .
C21 C22 1.539(7) .
C22 C23 1.380(6) .
C23 C24 1.391(7) .
C24 C25 1.544(8) .
C31 C32 1.548(6) .
C32 C33 1.404(6) .
C33 C34 1.363(6) .
C34 C35 1.518(7) .
